data_4320608
loop_
_publ_author_name
'Timothy J. Boyle'
'Todd M. Alam'
'Kelly P. Peters'
'Mark A. Rodriguez'

_publ_section_title
;
 Structural Diversity of Lithium Neopentoxide Compounds
;
_journal_name_full 'Inorganic Chemistry'
_journal_page_first 6281
_journal_page_last 6286
_journal_paper_doi 10.1021/ic0106569
_journal_volume 40
_journal_year 2001
_chemical_formula_sum 'C32 H68 Li4 O7'
_chemical_formula_weight 592.62
_chemical_name_common Li4(ONep)4(THF)3
_chemical_name_systematic
; 
  Lithium Neo-pentoxide THF 
;
_space_group_IT_number 2
_symmetry_cell_setting triclinic
_symmetry_space_group_name_Hall '-P 1'
_symmetry_space_group_name_H-M 'P -1'
_atom_sites_solution_hydrogens geom
_atom_sites_solution_primary direct
_atom_sites_solution_secondary difmap
_audit_creation_method SHELXL-97
_cell_angle_alpha 86.200(5)
_cell_angle_beta 79.263(5)
_cell_angle_gamma 77.207(5)
_cell_formula_units_Z 2
_cell_length_a 10.502(3)
_cell_length_b 10.507(3)
_cell_length_c 18.617(6)
_cell_measurement_temperature 168(2)
_cell_volume 1967.5(10)
_computing_structure_refinement 'SHELXL-97 (Sheldrick, 1997)'
_computing_structure_solution 'SHELXS-97 (Sheldrick, 1990)'
_diffrn_ambient_temperature 168(2)
_diffrn_measured_fraction_theta_full 0.988
_diffrn_measured_fraction_theta_max 0.988
_diffrn_radiation_monochromator graphite
_diffrn_radiation_source 'fine-focus sealed tube'
_diffrn_radiation_type MoK\a
_diffrn_radiation_wavelength 0.71073
_diffrn_reflns_av_R_equivalents 0.0683
_diffrn_reflns_av_sigmaI/netI 0.0876
_diffrn_reflns_limit_h_max 11
_diffrn_reflns_limit_h_min -11
_diffrn_reflns_limit_k_max 11
_diffrn_reflns_limit_k_min -11
_diffrn_reflns_limit_l_max 11
_diffrn_reflns_limit_l_min -20
_diffrn_reflns_number 8842
_diffrn_reflns_theta_full 23.35
_diffrn_reflns_theta_max 23.35
_diffrn_reflns_theta_min 1.99
_exptl_absorpt_coefficient_mu 0.066
_exptl_absorpt_correction_type SADABS
_exptl_crystal_density_diffrn 1.000
_exptl_crystal_density_method 'not measured'
_exptl_crystal_F_000 656
_refine_diff_density_max 0.922
_refine_diff_density_min -0.359
_refine_diff_density_rms 0.057
_refine_ls_extinction_coef 0.000(2)
_refine_ls_extinction_expression Fc^*^=kFc[1+0.001xFc^2^\l^3^/sin(2\q)]^-1/4^
_refine_ls_extinction_method SHELXL
_refine_ls_goodness_of_fit_ref 1.016
_refine_ls_hydrogen_treatment mixed
_refine_ls_matrix_type full
_refine_ls_number_parameters 401
_refine_ls_number_reflns 5658
_refine_ls_number_restraints 0
_refine_ls_restrained_S_all 1.016
_refine_ls_R_factor_all 0.1265
_refine_ls_R_factor_gt 0.0782
_refine_ls_shift/su_max 2.177
_refine_ls_shift/su_mean 0.006
_refine_ls_structure_factor_coef Fsqd
_refine_ls_weighting_details 'calc w=1/[\s^2^(Fo^2^)+(0.1502P)^2^+0.0000P] where P=(Fo^2^+2Fc^2^)/3'
_refine_ls_weighting_scheme calc
_refine_ls_wR_factor_gt 0.2227
_refine_ls_wR_factor_ref 0.2524
_reflns_number_gt 3248
_reflns_number_total 5658
_reflns_threshold_expression >2sigma(I)
_cod_data_source_file ic0106569_2.cif
_cod_data_source_block d:\frames\kp028\work2\kp028qq
_cod_original_cell_volume 1967.7(10)
_cod_database_code 4320608

loop_
_symmetry_equiv_pos_as_xyz
'x, y, z'
'-x, -y, -z'

loop_
_atom_site_label
_atom_site_type_symbol
_atom_site_fract_x
_atom_site_fract_y
_atom_site_fract_z
_atom_site_U_iso_or_equiv
_atom_site_adp_type
_atom_site_occupancy
_atom_site_symmetry_multiplicity
_atom_site_calc_flag
_atom_site_refinement_flags
_atom_site_disorder_assembly
_atom_site_disorder_group
Li1 Li 0.9003(6) 0.5330(6) 0.3108(3) 0.0418(15) Uani 1 1 d . . .
Li2 Li 0.9464(5) 0.6879(6) 0.2080(3) 0.0379(14) Uani 1 1 d . . .
Li3 Li 0.8362(5) 0.4988(6) 0.1934(3) 0.0374(14) Uani 1 1 d . . .
Li4 Li 0.7076(6) 0.6944(6) 0.2724(3) 0.0392(14) Uani 1 1 d . . .
O1 O 1.0099(2) 0.5013(2) 0.21786(13) 0.0389(7) Uani 1 1 d . . .
O2 O 0.8637(2) 0.7152(2) 0.31003(13) 0.0407(7) Uani 1 1 d . . .
O3 O 0.7393(2) 0.5053(2) 0.29237(13) 0.0373(6) Uani 1 1 d . . .
O4 O 0.7872(2) 0.6866(2) 0.17049(12) 0.0361(6) Uani 1 1 d . . .
O5 O 1.0348(2) 0.8318(2) 0.16683(15) 0.0494(7) Uani 1 1 d . . .
O6 O 0.8308(2) 0.3670(3) 0.12331(14) 0.0482(7) Uani 1 1 d . . .
O7 O 0.5348(2) 0.8056(2) 0.31462(16) 0.0544(8) Uani 1 1 d . . .
C1 C 1.1248(4) 0.4147(4) 0.1900(2) 0.0496(11) Uani 1 1 d . . .
H1A H 1.1618 0.4494 0.1418 0.060 Uiso 1 1 calc R . .
H1B H 1.1013 0.3314 0.1816 0.060 Uiso 1 1 calc R . .
C2 C 1.2339(3) 0.3851(4) 0.2365(2) 0.0448(10) Uani 1 1 d . . .
C3 C 1.2712(5) 0.5055(5) 0.2553(4) 0.102(2) Uani 1 1 d . . .
H3A H 1.3276 0.4844 0.2927 0.153 Uiso 1 1 calc R . .
H3B H 1.1908 0.5698 0.2741 0.153 Uiso 1 1 calc R . .
H3C H 1.3197 0.5416 0.2114 0.153 Uiso 1 1 calc R . .
C4 C 1.1793(5) 0.3180(5) 0.3082(3) 0.0830(16) Uani 1 1 d . . .
H4A H 1.2486 0.2936 0.3384 0.124 Uiso 1 1 calc R . .
H4B H 1.1517 0.2396 0.2969 0.124 Uiso 1 1 calc R . .
H4C H 1.1030 0.3783 0.3350 0.124 Uiso 1 1 calc R . .
C5 C 1.3526(4) 0.2884(5) 0.1984(3) 0.0680(14) Uani 1 1 d . . .
H5A H 1.3886 0.3267 0.1517 0.102 Uiso 1 1 calc R . .
H5B H 1.3251 0.2084 0.1895 0.102 Uiso 1 1 calc R . .
H5C H 1.4208 0.2676 0.2293 0.102 Uiso 1 1 calc R . .
C6 C 0.8893(4) 0.8080(3) 0.3520(2) 0.0387(9) Uani 1 1 d . . .
H6A H 0.8246 0.8909 0.3468 0.046 Uiso 1 1 calc R . .
H6B H 0.9787 0.8237 0.3317 0.046 Uiso 1 1 calc R . .
C7 C 0.8830(4) 0.7739(4) 0.4328(2) 0.0415(10) Uani 1 1 d . . .
C8 C 0.9119(4) 0.8850(4) 0.4712(2) 0.0572(12) Uani 1 1 d . . .
H8A H 1.0007 0.8985 0.4500 0.086 Uiso 1 1 calc R . .
H8B H 0.9075 0.8630 0.5234 0.086 Uiso 1 1 calc R . .
H8C H 0.8460 0.9651 0.4648 0.086 Uiso 1 1 calc R . .
C9 C 0.9874(7) 0.6539(5) 0.4425(3) 0.094(2) Uani 1 1 d . . .
H9A H 0.9646 0.5784 0.4237 0.140 Uiso 1 1 calc R . .
H9B H 0.9920 0.6389 0.4946 0.140 Uiso 1 1 calc R . .
H9C H 1.0735 0.6659 0.4155 0.140 Uiso 1 1 calc R . .
C10 C 0.7456(5) 0.7500(7) 0.4671(3) 0.100(2) Uani 1 1 d . . .
H10A H 0.6791 0.8315 0.4656 0.150 Uiso 1 1 calc R . .
H10B H 0.7457 0.7198 0.5181 0.150 Uiso 1 1 calc R . .
H10C H 0.7240 0.6835 0.4397 0.150 Uiso 1 1 calc R . .
C11 C 0.6458(5) 0.4409(6) 0.3296(3) 0.0870(18) Uani 1 1 d . . .
H11A H 0.5969 0.4187 0.2933 0.104 Uiso 1 1 calc R . .
H11B H 0.5817 0.5043 0.3628 0.104 Uiso 1 1 calc R . .
C12 C 0.6839(4) 0.3226(4) 0.3729(2) 0.0554(12) Uani 1 1 d . . .
C13 C 0.7835(6) 0.3254(6) 0.4192(3) 0.097(2) Uani 1 1 d . . .
H13A H 0.8628 0.3474 0.3888 0.145 Uiso 1 1 calc R . .
H13B H 0.8074 0.2394 0.4428 0.145 Uiso 1 1 calc R . .
H13C H 0.7462 0.3912 0.4567 0.145 Uiso 1 1 calc R . .
C14 C 0.5762(6) 0.2587(7) 0.4073(4) 0.121(3) Uani 1 1 d . . .
H14A H 0.5253 0.3073 0.4503 0.181 Uiso 1 1 calc R . .
H14B H 0.6137 0.1692 0.4224 0.181 Uiso 1 1 calc R . .
H14C H 0.5176 0.2568 0.3723 0.181 Uiso 1 1 calc R . .
C15 C 0.7666(9) 0.2215(6) 0.3135(4) 0.153(3) Uani 1 1 d . . .
H15A H 0.7097 0.2079 0.2798 0.230 Uiso 1 1 calc R . .
H15B H 0.7997 0.1383 0.3378 0.230 Uiso 1 1 calc R . .
H15C H 0.8417 0.2555 0.2862 0.230 Uiso 1 1 calc R . .
C16 C 0.7800(4) 0.7241(4) 0.0985(2) 0.0447(10) Uani 1 1 d . . .
H16A H 0.8128 0.6457 0.0681 0.054 Uiso 1 1 calc R . .
H16B H 0.8405 0.7845 0.0823 0.054 Uiso 1 1 calc R . .
C17 C 0.6424(4) 0.7903(5) 0.0838(2) 0.0568(12) Uani 1 1 d . . .
C18 C 0.5948(6) 0.9179(5) 0.1251(3) 0.098(2) Uani 1 1 d . . .
H18A H 0.6533 0.9779 0.1061 0.147 Uiso 1 1 calc R . .
H18B H 0.5964 0.9000 0.1773 0.147 Uiso 1 1 calc R . .
H18C H 0.5040 0.9579 0.1184 0.147 Uiso 1 1 calc R . .
C19 C 0.5484(5) 0.6979(6) 0.1082(3) 0.0954(19) Uani 1 1 d . . .
H19A H 0.5460 0.6757 0.1603 0.143 Uiso 1 1 calc R . .
H19B H 0.5796 0.6181 0.0799 0.143 Uiso 1 1 calc R . .
H19C H 0.4591 0.7405 0.1000 0.143 Uiso 1 1 calc R . .
C20 C 0.6523(6) 0.8174(7) 0.0011(3) 0.104(2) Uani 1 1 d . . .
H20A H 0.5640 0.8565 -0.0099 0.156 Uiso 1 1 calc R . .
H20B H 0.6875 0.7353 -0.0248 0.156 Uiso 1 1 calc R . .
H20C H 0.7116 0.8778 -0.0149 0.156 Uiso 1 1 calc R . .
C21 C 1.1625(4) 0.8467(5) 0.1732(3) 0.0752(15) Uani 1 1 d . . .
H21A H 1.2284 0.8104 0.1303 0.090 Uiso 1 1 calc R . .
H21B H 1.1895 0.8007 0.2179 0.090 Uiso 1 1 calc R . .
C22 C 1.1538(8) 0.9903(6) 0.1772(5) 0.125(3) Uani 1 1 d . . .
H22A H 1.1946 1.0082 0.2183 0.150 Uiso 1 1 calc R . .
H22B H 1.2015 1.0233 0.1313 0.150 Uiso 1 1 calc R . .
C23 C 1.0258(8) 1.0488(6) 0.1874(7) 0.199(6) Uani 1 1 d . . .
H23A H 1.0130 1.1292 0.1563 0.238 Uiso 1 1 calc R . .
H23B H 0.9948 1.0735 0.2391 0.238 Uiso 1 1 calc R . .
C24 C 0.9489(5) 0.9585(4) 0.1682(3) 0.0742(14) Uani 1 1 d . . .
H24A H 0.8674 0.9603 0.2051 0.089 Uiso 1 1 calc R . .
H24B H 0.9233 0.9827 0.1197 0.089 Uiso 1 1 calc R . .
C25 C 0.7151(4) 0.3195(5) 0.1166(2) 0.0667(13) Uani 1 1 d . . .
H25A H 0.6333 0.3840 0.1353 0.080 Uiso 1 1 calc R . .
H25B H 0.7136 0.2363 0.1447 0.080 Uiso 1 1 calc R . .
C26 C 0.7248(7) 0.2995(8) 0.0369(3) 0.112(2) Uani 1 1 d . . .
H26A H 0.7237 0.2078 0.0281 0.135 Uiso 1 1 calc R . .
H26B H 0.6497 0.3576 0.0180 0.135 Uiso 1 1 calc R . .
C27 C 0.8471(6) 0.3301(10) 0.0020(3) 0.150(4) Uani 1 1 d . . .
H27A H 0.8297 0.4105 -0.0287 0.180 Uiso 1 1 calc R . .
H27B H 0.8985 0.2582 -0.0302 0.180 Uiso 1 1 calc R . .
C28 C 0.9220(4) 0.3491(5) 0.0552(2) 0.0622(12) Uani 1 1 d . . .
H28A H 0.9609 0.4269 0.0420 0.075 Uiso 1 1 calc R . .
H28B H 0.9947 0.2720 0.0586 0.075 Uiso 1 1 calc R . .
C29 C 0.5176(4) 0.9394(4) 0.3329(3) 0.0742(15) Uani 1 1 d . . .
H29A H 0.5900 0.9502 0.3577 0.089 Uiso 1 1 calc R . .
H29B H 0.5193 0.9955 0.2880 0.089 Uiso 1 1 calc R . .
C30 C 0.3938(6) 0.9754(6) 0.3798(5) 0.124(3) Uani 1 1 d . . .
H30A H 0.3475 1.0638 0.3661 0.148 Uiso 1 1 calc R . .
H30B H 0.4070 0.9762 0.4311 0.148 Uiso 1 1 calc R . .
C31 C 0.3153(5) 0.8799(6) 0.3726(3) 0.0894(17) Uani 1 1 d . . .
H31A H 0.2457 0.9170 0.3432 0.107 Uiso 1 1 calc R . .
H31B H 0.2726 0.8518 0.4212 0.107 Uiso 1 1 calc R . .
C32 C 0.4116(4) 0.7688(5) 0.3350(4) 0.0915(19) Uani 1 1 d . . .
H32A H 0.4204 0.6909 0.3681 0.110 Uiso 1 1 calc R . .
H32B H 0.3808 0.7471 0.2911 0.110 Uiso 1 1 calc R . .

loop_
_atom_site_aniso_label
_atom_site_aniso_U_11
_atom_site_aniso_U_22
_atom_site_aniso_U_33
_atom_site_aniso_U_23
_atom_site_aniso_U_13
_atom_site_aniso_U_12
Li1 0.042(3) 0.047(4) 0.039(4) 0.005(3) -0.013(3) -0.013(3)
Li2 0.033(3) 0.039(3) 0.042(4) -0.002(3) -0.005(3) -0.009(3)
Li3 0.034(3) 0.041(3) 0.039(4) 0.001(3) -0.007(3) -0.012(3)
Li4 0.036(3) 0.044(3) 0.037(4) -0.003(3) -0.007(3) -0.007(3)
O1 0.0262(13) 0.0414(14) 0.0478(16) -0.0024(12) -0.0085(11) -0.0027(11)
O2 0.0458(15) 0.0452(15) 0.0362(15) -0.0042(12) -0.0105(12) -0.0169(12)
O3 0.0343(13) 0.0408(14) 0.0377(15) 0.0065(12) -0.0016(11) -0.0163(11)
O4 0.0327(13) 0.0426(14) 0.0326(14) 0.0054(12) -0.0087(11) -0.0065(11)
O5 0.0424(15) 0.0478(16) 0.0612(19) 0.0033(14) -0.0067(13) -0.0199(12)
O6 0.0458(15) 0.0613(17) 0.0422(16) -0.0117(13) 0.0016(13) -0.0263(13)
O7 0.0377(15) 0.0495(17) 0.071(2) -0.0170(15) 0.0037(14) -0.0058(12)
C1 0.035(2) 0.056(2) 0.057(3) -0.008(2) -0.0122(19) -0.0015(19)
C2 0.031(2) 0.043(2) 0.061(3) -0.005(2) -0.0166(19) -0.0015(17)
C3 0.063(3) 0.076(4) 0.186(7) -0.030(4) -0.057(4) -0.015(3)
C4 0.070(3) 0.098(4) 0.067(3) 0.014(3) -0.016(3) 0.010(3)
C5 0.036(2) 0.070(3) 0.095(4) -0.009(3) -0.018(2) 0.001(2)
C6 0.039(2) 0.039(2) 0.040(2) -0.0031(18) -0.0077(17) -0.0133(17)
C7 0.048(2) 0.048(2) 0.034(2) -0.0020(18) -0.0091(18) -0.0206(18)
C8 0.064(3) 0.064(3) 0.050(3) -0.017(2) -0.012(2) -0.021(2)
C9 0.167(6) 0.054(3) 0.069(4) -0.005(3) -0.070(4) -0.001(3)
C10 0.104(4) 0.178(6) 0.041(3) -0.013(3) 0.010(3) -0.099(4)
C11 0.064(3) 0.113(4) 0.103(4) 0.063(4) -0.040(3) -0.057(3)
C12 0.060(3) 0.056(3) 0.062(3) 0.024(2) -0.027(2) -0.033(2)
C13 0.104(4) 0.113(4) 0.102(4) 0.060(4) -0.067(4) -0.064(4)
C14 0.104(4) 0.152(6) 0.136(6) 0.096(5) -0.050(4) -0.094(4)
C15 0.242(10) 0.073(4) 0.121(6) 0.009(4) 0.017(6) -0.027(5)
C16 0.038(2) 0.059(3) 0.036(2) 0.010(2) -0.0109(18) -0.0076(18)
C17 0.047(2) 0.075(3) 0.041(2) 0.005(2) -0.013(2) 0.006(2)
C18 0.107(4) 0.088(4) 0.076(4) 0.007(3) -0.030(3) 0.040(3)
C19 0.051(3) 0.153(6) 0.093(4) 0.010(4) -0.033(3) -0.032(3)
C20 0.090(4) 0.151(6) 0.051(3) 0.022(3) -0.027(3) 0.022(4)
C21 0.049(3) 0.080(3) 0.103(4) -0.013(3) -0.009(3) -0.029(2)
C22 0.132(6) 0.101(5) 0.182(7) 0.039(5) -0.072(5) -0.086(5)
C23 0.104(6) 0.057(4) 0.453(19) -0.001(7) -0.083(8) -0.029(4)
C24 0.068(3) 0.054(3) 0.101(4) 0.016(3) -0.021(3) -0.016(2)
C25 0.060(3) 0.096(4) 0.059(3) -0.005(3) -0.012(2) -0.046(3)
C26 0.124(5) 0.173(7) 0.072(4) -0.013(4) -0.039(4) -0.079(5)
C27 0.082(4) 0.326(12) 0.054(4) -0.053(5) -0.008(3) -0.061(6)
C28 0.063(3) 0.070(3) 0.049(3) -0.013(2) 0.014(2) -0.022(2)
C29 0.058(3) 0.060(3) 0.101(4) -0.029(3) 0.008(3) -0.014(2)
C30 0.075(4) 0.075(4) 0.197(8) -0.049(5) 0.043(4) -0.010(3)
C31 0.049(3) 0.109(4) 0.102(4) -0.012(4) 0.008(3) -0.017(3)
C32 0.049(3) 0.067(3) 0.153(6) -0.021(4) 0.005(3) -0.016(3)

loop_
_atom_type_symbol
_atom_type_description
_atom_type_scat_dispersion_real
_atom_type_scat_dispersion_imag
_atom_type_scat_source
C C 0.0033 0.0016 'International Tables Vol C Tables 4.2.6.8 and 6.1.1.4'
H H 0.0000 0.0000 'International Tables Vol C Tables 4.2.6.8 and 6.1.1.4'
Li Li -0.0003 0.0001 'International Tables Vol C Tables 4.2.6.8 and 6.1.1.4'
O O 0.0106 0.0060 'International Tables Vol C Tables 4.2.6.8 and 6.1.1.4'

loop_
_geom_angle_atom_site_label_1
_geom_angle_atom_site_label_2
_geom_angle_atom_site_label_3
_geom_angle
_geom_angle_site_symmetry_1
_geom_angle_site_symmetry_3
_geom_angle_publ_flag
O2 Li1 O3 100.0(3) . . ?
O2 Li1 O1 100.4(3) . . ?
O3 Li1 O1 101.3(3) . . ?
O4 Li2 O1 98.4(3) . . ?
O4 Li2 O2 97.3(3) . . ?
O1 Li2 O2 96.2(3) . . ?
O4 Li2 O5 113.9(3) . . ?
O1 Li2 O5 132.8(3) . . ?
O2 Li2 O5 111.8(3) . . ?
O3 Li3 O4 96.6(3) . . ?
O3 Li3 O1 96.8(3) . . ?
O4 Li3 O1 96.2(3) . . ?
O3 Li3 O6 122.9(3) . . ?
O4 Li3 O6 121.2(3) . . ?
O1 Li3 O6 117.3(3) . . ?
O4 Li4 O2 97.1(3) . . ?
O4 Li4 O3 96.9(3) . . ?
O2 Li4 O3 93.9(3) . . ?
O4 Li4 O7 126.0(3) . . ?
O2 Li4 O7 117.0(3) . . ?
O3 Li4 O7 119.3(3) . . ?
C1 O1 Li1 136.2(3) . . ?
C1 O1 Li2 134.6(3) . . ?
Li1 O1 Li2 80.6(3) . . ?
C1 O1 Li3 123.1(3) . . ?
Li1 O1 Li3 79.6(3) . . ?
Li2 O1 Li3 82.1(2) . . ?
C6 O2 Li1 134.8(3) . . ?
C6 O2 Li2 122.8(3) . . ?
Li1 O2 Li2 81.0(3) . . ?
C6 O2 Li4 134.2(3) . . ?
Li1 O2 Li4 82.3(3) . . ?
Li2 O2 Li4 81.9(3) . . ?
C11 O3 Li1 134.0(3) . . ?
C11 O3 Li3 133.5(4) . . ?
Li1 O3 Li3 81.1(3) . . ?
C11 O3 Li4 124.4(3) . . ?
Li1 O3 Li4 82.0(3) . . ?
Li3 O3 Li4 82.9(3) . . ?
C16 O4 Li4 149.7(3) . . ?
C16 O4 Li2 119.7(3) . . ?
Li4 O4 Li2 83.2(3) . . ?
C16 O4 Li3 117.6(3) . . ?
Li4 O4 Li3 83.0(3) . . ?
Li2 O4 Li3 82.3(2) . . ?
C21 O5 C24 108.4(3) . . ?
C21 O5 Li2 127.5(3) . . ?
C24 O5 Li2 114.9(3) . . ?
C28 O6 C25 108.6(3) . . ?
C28 O6 Li3 121.5(3) . . ?
C25 O6 Li3 125.4(3) . . ?
C32 O7 C29 108.3(3) . . ?
C32 O7 Li4 127.6(3) . . ?
C29 O7 Li4 123.9(3) . . ?
O1 C1 C2 116.7(3) . . ?
C3 C2 C5 111.9(4) . . ?
C3 C2 C1 112.1(4) . . ?
C5 C2 C1 110.0(3) . . ?
C3 C2 C4 108.2(4) . . ?
C5 C2 C4 107.0(4) . . ?
C1 C2 C4 107.4(3) . . ?
O2 C6 C7 115.8(3) . . ?
C9 C7 C6 109.4(3) . . ?
C9 C7 C8 107.9(3) . . ?
C6 C7 C8 109.5(3) . . ?
C9 C7 C10 109.8(4) . . ?
C6 C7 C10 110.4(3) . . ?
C8 C7 C10 109.6(4) . . ?
O3 C11 C12 121.0(4) . . ?
C11 C12 C14 116.1(4) . . ?
C11 C12 C13 116.0(4) . . ?
C14 C12 C13 114.7(4) . . ?
C11 C12 C15 103.2(5) . . ?
C14 C12 C15 102.4(5) . . ?
C13 C12 C15 101.2(5) . . ?
O4 C16 C17 115.6(3) . . ?
C16 C17 C19 108.9(4) . . ?
C16 C17 C18 109.3(4) . . ?
C19 C17 C18 111.1(4) . . ?
C16 C17 C20 108.1(4) . . ?
C19 C17 C20 109.0(5) . . ?
C18 C17 C20 110.4(4) . . ?
O5 C21 C22 106.4(4) . . ?
C23 C22 C21 107.6(5) . . ?
C22 C23 C24 109.1(6) . . ?
O5 C24 C23 105.6(4) . . ?
O6 C25 C26 106.1(4) . . ?
C27 C26 C25 105.9(4) . . ?
C26 C27 C28 110.2(5) . . ?
C27 C28 O6 106.2(4) . . ?
C30 C29 O7 107.9(4) . . ?
C29 C30 C31 107.8(5) . . ?
C30 C31 C32 105.0(4) . . ?
O7 C32 C31 108.0(4) . . ?

loop_
_geom_bond_atom_site_label_1
_geom_bond_atom_site_label_2
_geom_bond_distance
_geom_bond_site_symmetry_2
_geom_bond_publ_flag
Li1 O2 1.867(7) . ?
Li1 O3 1.873(6) . ?
Li1 O1 1.895(7) . ?
Li2 O4 1.930(6) . ?
Li2 O1 1.934(6) . ?
Li2 O2 1.947(7) . ?
Li2 O5 1.984(6) . ?
Li3 O3 1.930(6) . ?
Li3 O4 1.965(6) . ?
Li3 O1 1.967(6) . ?
Li3 O6 1.981(6) . ?
Li4 O4 1.925(6) . ?
Li4 O2 1.959(6) . ?
Li4 O3 1.963(6) . ?
Li4 O7 1.982(6) . ?
O1 C1 1.377(4) . ?
O2 C6 1.389(4) . ?
O3 C11 1.371(5) . ?
O4 C16 1.382(4) . ?
O5 C21 1.412(5) . ?
O5 C24 1.433(5) . ?
O6 C28 1.435(5) . ?
O6 C25 1.440(5) . ?
O7 C32 1.409(5) . ?
O7 C29 1.433(5) . ?
C1 C2 1.529(5) . ?
C2 C3 1.484(6) . ?
C2 C5 1.515(5) . ?
C2 C4 1.542(6) . ?
C6 C7 1.516(5) . ?
C7 C9 1.502(6) . ?
C7 C8 1.520(5) . ?
C7 C10 1.533(6) . ?
C11 C12 1.456(6) . ?
C12 C14 1.467(6) . ?
C12 C13 1.480(6) . ?
C12 C15 1.580(8) . ?
C16 C17 1.524(5) . ?
C17 C19 1.524(7) . ?
C17 C18 1.529(7) . ?
C17 C20 1.536(6) . ?
C21 C22 1.498(7) . ?
C22 C23 1.332(9) . ?
C23 C24 1.474(8) . ?
C25 C26 1.495(7) . ?
C26 C27 1.422(8) . ?
C27 C28 1.422(7) . ?
C29 C30 1.414(7) . ?
C30 C31 1.460(8) . ?
C31 C32 1.482(7) . ?
